data_2220625
loop_
_publ_author_name
'Lian, Ping'
'Hu, Qiao-Sheng'
'Xie, Yong-Rong'
'Guo, Hong-Xu'

_publ_section_title
;<i>trans</i>-<i>N</i>,<i>N</i>,<i>N</i>',<i>N</i>'-Tetrakis(carboxymethyl)cyclohexane-1,2-diammonium
 tetrachloridocadmium(II) tetrahydrate
;
_journal_coeditor_code SI2140
_journal_issue 1
_journal_name_full 'Acta Crystallographica Section E'
_journal_page_first m32
_journal_page_last m33
_journal_paper_doi 10.1107/S160053680804110X
_journal_volume 65
_journal_year 2009
_chemical_formula_iupac '(C14 H24 N2 O8) [Cd Cl4], 4H2 O'
_chemical_formula_moiety 'C14 H24 N2 O8 2+, Cd Cl4 2-, 4(H2 O)'
_chemical_formula_sum 'C14 H32 Cd Cl4 N2 O12'
_chemical_formula_weight 674.63
_chemical_name_systematic
;
<i>trans</i>-<i>N</i>,<i>N</i>,<i>N</i>',<i>N</i>'-
Tetrakis(carboxymethyl)cyclohexane-1,2-diammonium tetrachloridocadmium(II)
tetrahydrate
;
_space_group_IT_number 13
_symmetry_cell_setting monoclinic
_symmetry_space_group_name_Hall '-P 2yc'
_symmetry_space_group_name_H-M 'P 1 2/c 1'
_atom_sites_solution_hydrogens geom
_atom_sites_solution_primary direct
_atom_sites_solution_secondary difmap
_audit_creation_method SHELXL-97
_cell_angle_alpha 90.00
_cell_angle_beta 124.119(6)
_cell_angle_gamma 90.00
_cell_formula_units_Z 2
_cell_length_a 11.3772(14)
_cell_length_b 8.5734(10)
_cell_length_c 16.2189(16)
_cell_measurement_reflns_used 4992
_cell_measurement_temperature 291(2)
_cell_measurement_theta_max 25.3491
_cell_measurement_theta_min 3.0357
_cell_volume 1309.7(3)
_computing_cell_refinement 'SAINT (Siemens, 1996)'
_computing_data_collection 'SMART (Siemens, 1996)'
_computing_data_reduction 'SAINT (Siemens, 1996)'
_computing_molecular_graphics 'SHELXTL/PC (Sheldrick, 2008)'
_computing_publication_material 'SHELXL97 (Sheldrick, 2008) and PLATON (Spek, 2003)'
_computing_structure_refinement 'SHELXL97 (Sheldrick, 2008)'
_computing_structure_solution 'SHELXS97 (Sheldrick, 2008)'
_diffrn_ambient_temperature 291(2)
_diffrn_measured_fraction_theta_full 0.998
_diffrn_measured_fraction_theta_max 0.998
_diffrn_measurement_device_type 'Siemens SMART CCD area-detector'
_diffrn_measurement_method \w
_diffrn_radiation_monochromator graphite
_diffrn_radiation_source 'fine-focus sealed tube'
_diffrn_radiation_type MoK\a
_diffrn_radiation_wavelength 0.71070
_diffrn_reflns_av_R_equivalents 0.0212
_diffrn_reflns_av_sigmaI/netI 0.0166
_diffrn_reflns_limit_h_max 13
_diffrn_reflns_limit_h_min -13
_diffrn_reflns_limit_k_max 10
_diffrn_reflns_limit_k_min -9
_diffrn_reflns_limit_l_max 17
_diffrn_reflns_limit_l_min -19
_diffrn_reflns_number 12160
_diffrn_reflns_theta_full 25.35
_diffrn_reflns_theta_max 25.35
_diffrn_reflns_theta_min 3.03
_exptl_absorpt_coefficient_mu 1.298
_exptl_absorpt_correction_T_max 0.712
_exptl_absorpt_correction_T_min 0.472
_exptl_absorpt_correction_type multi-scan
_exptl_absorpt_process_details '(SADABS; Sheldrick, 1996)'
_exptl_crystal_colour Colorless
_exptl_crystal_density_diffrn 1.711
_exptl_crystal_density_method 'not measured'
_exptl_crystal_description Block
_exptl_crystal_F_000 684
_exptl_crystal_size_max 0.68
_exptl_crystal_size_mid 0.54
_exptl_crystal_size_min 0.28
_refine_diff_density_max 0.332
_refine_diff_density_min -0.586
_refine_ls_extinction_method none
_refine_ls_goodness_of_fit_ref 1.014
_refine_ls_hydrogen_treatment mixed
_refine_ls_matrix_type full
_refine_ls_number_parameters 166
_refine_ls_number_reflns 2400
_refine_ls_number_restraints 9
_refine_ls_restrained_S_all 1.023
_refine_ls_R_factor_all 0.0267
_refine_ls_R_factor_gt 0.0254
_refine_ls_shift/su_max 0.002
_refine_ls_shift/su_mean 0.000
_refine_ls_structure_factor_coef Fsqd
_refine_ls_weighting_details 'w=1/[\s^2^(Fo^2^)+(0.0429P)^2^+0.6848P] where P=(Fo^2^+2Fc^2^)/3'
_refine_ls_weighting_scheme calc
_refine_ls_wR_factor_gt 0.0683
_refine_ls_wR_factor_ref 0.0691
_reflns_number_gt 2319
_reflns_number_total 2400
_reflns_threshold_expression I>2\s(I)
_cod_data_source_file si2140.cif
_cod_data_source_block I
_cod_depositor_comments
;
The following automatic conversions were performed:
'_symmetry_cell_setting' value 'Monoclinic' changed to 'monoclinic'
according to '/home/saulius/struct/CIF-dictionaries/cif_core.dic'
dictionary named 'cif_core.dic' version 2.4.1 from 2010-06-29.

Automatic conversion script
Id: cif_fix_enum 1527 2010-12-29 10:47:43Z saulius 

The following automatic conversions were performed:

'_symmetry_cell_setting' value 'Monoclinic' changed to 'monoclinic'
according to /home/saulius/struct/CIF-dictionaries/cif_core.dic
dictionary named 'cif_core.dic' version 2.4.1 from 2010-06-29.

Automatic conversion script
Id: cif_fix_values 1715 2011-07-08 13:25:40Z adriana 
;
_cod_original_sg_symbol_H-M 'P 2/c'
_cod_database_code 2220625
_cod_database_fobs_code 2220625

loop_
_symmetry_equiv_pos_as_xyz
'x, y, z'
'-x, y, -z+1/2'
'-x, -y, -z'
'x, -y, z-1/2'

loop_
_atom_site_type_symbol
_atom_site_label
_atom_site_fract_x
_atom_site_fract_y
_atom_site_fract_z
_atom_site_U_iso_or_equiv
_atom_site_adp_type
_atom_site_calc_flag
_atom_site_refinement_flags
_atom_site_occupancy
_atom_site_disorder_assembly
_atom_site_disorder_group
Cd Cd1 0.0000 0.53761(3) 0.2500 0.03615(11) Uani d S 1 . .
Cl Cl1 0.02889(8) 0.72055(7) 0.37802(5) 0.04979(18) Uani d . 1 . .
Cl Cl2 0.21701(5) 0.38349(7) 0.32009(4) 0.03949(15) Uani d . 1 . .
O O1 0.4348(2) 0.2419(2) 0.94146(13) 0.0498(5) Uani d D 1 . .
H H1C 0.3671 0.1650 0.9099 0.075 Uiso d RD 1 . .
O O1W 0.2453(3) 0.0262(3) 0.8865(2) 0.0679(6) Uani d D 1 . .
O O2 0.40158(16) 0.24536(18) 0.79129(11) 0.0359(4) Uani d . 1 . .
O O2W -0.0832(3) 0.9342(3) 0.8284(2) 0.0894(9) Uani d D 1 . .
O O3 0.75562(17) 0.18174(18) 0.96741(12) 0.0415(4) Uani d . 1 . .
O O4 0.96749(15) 0.3009(2) 1.05918(12) 0.0402(4) Uani d D 1 . .
H H4C 0.9916 0.2307 1.1010 0.060 Uiso d RD 1 . .
N N1 0.62609(17) 0.44661(18) 0.85909(12) 0.0222(3) Uani d . 1 . .
H H1B 0.6007 0.3609 0.8194 0.027 Uiso d R 1 . .
C C1 0.5801(2) 0.5898(2) 0.79036(14) 0.0247(4) Uani d . 1 . .
H H1A 0.6297 0.5854 0.7568 0.030 Uiso calc R 1 . .
C C2 0.6258(3) 0.7396(2) 0.85186(17) 0.0363(5) Uani d . 1 . .
H H2A 0.5848 0.7420 0.8905 0.044 Uiso calc R 1 . .
H H2B 0.7283 0.7402 0.8980 0.044 Uiso calc R 1 . .
C C3 0.5796(3) 0.8841(3) 0.78646(19) 0.0443(6) Uani d . 1 . .
H H3A 0.6088 0.9769 0.8277 0.053 Uiso calc R 1 . .
H H3B 0.6248 0.8856 0.7505 0.053 Uiso calc R 1 . .
C C4 0.5549(2) 0.4321(2) 0.91397(15) 0.0270(4) Uani d . 1 . .
H H4A 0.6261 0.4184 0.9846 0.032 Uiso calc R 1 . .
H H4B 0.5022 0.5267 0.9052 0.032 Uiso calc R 1 . .
C C5 0.4558(2) 0.2950(3) 0.87470(16) 0.0301(4) Uani d . 1 . .
C C6 0.7845(2) 0.4427(2) 0.92917(16) 0.0306(5) Uani d . 1 . .
H H6A 0.8157 0.5296 0.9752 0.037 Uiso calc R 1 . .
H H6B 0.8270 0.4539 0.8917 0.037 Uiso calc R 1 . .
C C7 0.8335(2) 0.2919(3) 0.98686(15) 0.0306(5) Uani d . 1 . .
H H2WA -0.126(7) 0.924(6) 0.7667(17) 0.18(3) Uiso d D 1 . .
H H2WB -0.090(5) 1.020(3) 0.848(3) 0.106(18) Uiso d D 1 . .
H H1WA 0.271(5) -0.061(4) 0.915(4) 0.15(2) Uiso d D 1 . .
H H1WB 0.189(5) 0.069(4) 0.899(6) 0.29(5) Uiso d D 1 . .

loop_
_atom_site_aniso_label
_atom_site_aniso_U_11
_atom_site_aniso_U_22
_atom_site_aniso_U_33
_atom_site_aniso_U_12
_atom_site_aniso_U_13
_atom_site_aniso_U_23
Cd1 0.03114(15) 0.04045(17) 0.03324(15) 0.000 0.01584(12) 0.000
Cl1 0.0697(4) 0.0412(3) 0.0407(3) 0.0038(3) 0.0323(3) -0.0005(3)
Cl2 0.0280(3) 0.0544(4) 0.0334(3) 0.0020(2) 0.0156(2) -0.0005(2)
O1 0.0634(11) 0.0554(11) 0.0410(10) -0.0215(9) 0.0357(9) -0.0021(8)
O1W 0.0683(14) 0.0591(14) 0.0808(16) -0.0126(11) 0.0445(14) 0.0116(12)
O2 0.0398(8) 0.0370(8) 0.0317(8) -0.0104(7) 0.0205(7) -0.0036(7)
O2W 0.0851(18) 0.0461(13) 0.0653(16) 0.0025(13) -0.0017(14) 0.0128(12)
O3 0.0376(9) 0.0303(8) 0.0397(9) -0.0023(7) 0.0113(7) 0.0016(7)
O4 0.0262(8) 0.0442(9) 0.0355(9) 0.0021(7) 0.0083(7) 0.0114(7)
N1 0.0222(8) 0.0239(8) 0.0187(8) -0.0013(6) 0.0103(7) -0.0016(6)
C1 0.0271(10) 0.0240(9) 0.0206(9) -0.0011(8) 0.0120(9) 0.0022(8)
C2 0.0394(12) 0.0262(11) 0.0295(11) -0.0050(9) 0.0109(10) -0.0033(9)
C3 0.0488(14) 0.0257(11) 0.0440(13) -0.0060(10) 0.0174(12) -0.0003(10)
C4 0.0297(10) 0.0328(10) 0.0213(10) 0.0010(9) 0.0161(9) 0.0015(8)
C5 0.0303(11) 0.0328(11) 0.0300(11) 0.0018(9) 0.0185(9) 0.0054(9)
C6 0.0207(10) 0.0348(11) 0.0297(11) -0.0005(8) 0.0101(9) 0.0033(9)
C7 0.0288(11) 0.0341(11) 0.0241(10) 0.0006(9) 0.0119(9) -0.0013(9)

loop_
_atom_type_symbol
_atom_type_description
_atom_type_scat_dispersion_real
_atom_type_scat_dispersion_imag
_atom_type_scat_source
C C 0.0033 0.0016 'International Tables Vol C Tables 4.2.6.8 and 6.1.1.4'
H H 0.0000 0.0000 'International Tables Vol C Tables 4.2.6.8 and 6.1.1.4'
Cd Cd -0.8075 1.2024 'International Tables Vol C Tables 4.2.6.8 and 6.1.1.4'
Cl Cl 0.1484 0.1585 'International Tables Vol C Tables 4.2.6.8 and 6.1.1.4'
N N 0.0061 0.0033 'International Tables Vol C Tables 4.2.6.8 and 6.1.1.4'
O O 0.0106 0.0060 'International Tables Vol C Tables 4.2.6.8 and 6.1.1.4'

loop_
_geom_angle_atom_site_label_1
_geom_angle_atom_site_label_2
_geom_angle_atom_site_label_3
_geom_angle_site_symmetry_1
_geom_angle_site_symmetry_3
_geom_angle
_geom_angle_publ_flag
Cl2 Cd1 Cl2 2 . 114.62(3) ?
Cl2 Cd1 Cl1 2 . 110.91(2) ?
Cl2 Cd1 Cl1 . . 109.16(2) ?
Cl2 Cd1 Cl1 2 2 109.16(2) ?
Cl2 Cd1 Cl1 . 2 110.91(2) ?
Cl1 Cd1 Cl1 . 2 101.26(3) ?
C5 O1 H1C . . 105.8 ?
H1WA O1W H1WB . . 110(3) ?
H2WA O2W H2WB . . 116(3) ?
C7 O4 H4C . . 112.1 ?
C6 N1 C4 . . 111.50(15) ?
C6 N1 C1 . . 110.05(15) ?
C4 N1 C1 . . 114.62(15) ?
C6 N1 H1B . . 106.8 ?
C4 N1 H1B . . 106.7 ?
C1 N1 H1B . . 106.7 ?
C2 C1 C1 . 2_656 111.29(14) ?
C2 C1 N1 . . 110.17(15) ?
C1 C1 N1 2_656 . 112.08(13) ?
C2 C1 H1A . . 107.7 ?
C1 C1 H1A 2_656 . 107.7 ?
N1 C1 H1A . . 107.7 ?
C3 C2 C1 . . 111.84(18) ?
C3 C2 H2A . . 109.2 ?
C1 C2 H2A . . 109.2 ?
C3 C2 H2B . . 109.2 ?
C1 C2 H2B . . 109.2 ?
H2A C2 H2B . . 107.9 ?
C3 C3 C2 2_656 . 109.91(19) ?
C3 C3 H3A 2_656 . 109.7 ?
C2 C3 H3A . . 109.7 ?
C3 C3 H3B 2_656 . 109.7 ?
C2 C3 H3B . . 109.7 ?
H3A C3 H3B . . 108.2 ?
C5 C4 N1 . . 109.79(16) ?
C5 C4 H4A . . 109.7 ?
N1 C4 H4A . . 109.7 ?
C5 C4 H4B . . 109.7 ?
N1 C4 H4B . . 109.7 ?
H4A C4 H4B . . 108.2 ?
O2 C5 O1 . . 125.9(2) ?
O2 C5 C4 . . 122.82(18) ?
O1 C5 C4 . . 111.22(18) ?
N1 C6 C7 . . 111.04(17) ?
N1 C6 H6A . . 109.4 ?
C7 C6 H6A . . 109.4 ?
N1 C6 H6B . . 109.4 ?
C7 C6 H6B . . 109.4 ?
H6A C6 H6B . . 108.0 ?
O3 C7 O4 . . 126.6(2) ?
O3 C7 C6 . . 123.08(19) ?
O4 C7 C6 . . 110.27(18) ?

loop_
_geom_bond_atom_site_label_1
_geom_bond_atom_site_label_2
_geom_bond_site_symmetry_2
_geom_bond_distance
_geom_bond_publ_flag
Cd1 Cl2 2 2.4465(6) ?
Cd1 Cl2 . 2.4465(6) ?
Cd1 Cl1 . 2.4725(7) ?
Cd1 Cl1 2 2.4725(7) ?
O1 C5 . 1.314(3) ?
O1 H1C . 0.9209 ?
O1W H1WA . 0.84(4) ?
O1W H1WB . 0.86(7) ?
O2 C5 . 1.207(3) ?
O2W H2WA . 0.84(3) ?
O2W H2WB . 0.82(3) ?
O3 C7 . 1.209(3) ?
O4 C7 . 1.304(3) ?
O4 H4C . 0.8305 ?
N1 C6 . 1.497(3) ?
N1 C4 . 1.508(2) ?
N1 C1 . 1.539(2) ?
N1 H1B . 0.9105 ?
C1 C2 . 1.527(3) ?
C1 C1 2_656 1.536(4) ?
C1 H1A . 0.9800 ?
C2 C3 . 1.520(3) ?
C2 H2A . 0.9700 ?
C2 H2B . 0.9700 ?
C3 C3 2_656 1.508(5) ?
C3 H3A . 0.9700 ?
C3 H3B . 0.9700 ?
C4 C5 . 1.501(3) ?
C4 H4A . 0.9700 ?
C4 H4B . 0.9700 ?
C6 C7 . 1.508(3) ?
C6 H6A . 0.9700 ?
C6 H6B . 0.9700 ?

loop_
_geom_hbond_atom_site_label_D
_geom_hbond_atom_site_label_H
_geom_hbond_atom_site_label_A
_geom_hbond_site_symmetry_A
_geom_hbond_distance_DH
_geom_hbond_distance_HA
_geom_hbond_distance_DA
_geom_hbond_angle_DHA
O1W H1WA O3 3_657 0.84(4) 2.34(4) 2.970(3) 132(5)
N1 H1B O2 . 0.91 2.27 2.750(3) 112.3
N1 H1B O2 2_656 0.91 2.04 2.857(2) 149.0
O1 H1C O1W . 0.92 1.70 2.590(4) 161.5
O2W H2WA O1W 2_566 0.84(3) 2.24(3) 2.993(4) 151(5)
O2W H2WB Cl1 4_576 0.82(3) 2.51(4) 3.144(3) 136(4)
O1W H1WB Cl1 4_566 0.86(7) 2.45(3) 3.227(3) 152(6)
O4 H4C O2W 3_667 0.83 1.75 2.535(3) 157.4
C1 H1A Cl2 3_666 0.98 2.67 3.637(3) 170.9
C4 H4A Cl2 2_656 0.97 2.64 3.600(2) 170.2
C4 H4B Cl2 4_566 0.97 2.83 3.610(3) 138.1
C6 H6A Cl1 2_656 0.97 2.60 3.537(2) 163.0

loop_
_geom_torsion_atom_site_label_1
_geom_torsion_atom_site_label_2
_geom_torsion_atom_site_label_3
_geom_torsion_atom_site_label_4
_geom_torsion_site_symmetry_1
_geom_torsion_site_symmetry_2
_geom_torsion_site_symmetry_3
_geom_torsion_site_symmetry_4
_geom_torsion
_geom_torsion_publ_flag
C6 N1 C1 C2 . . . . -61.6(2) ?
C4 N1 C1 C2 . . . . 65.0(2) ?
C6 N1 C1 C1 . . . 2_656 173.88(18) ?
C4 N1 C1 C1 . . . 2_656 -59.5(2) ?
C1 C1 C2 C3 2_656 . . . -53.8(3) ?
N1 C1 C2 C3 . . . . -178.77(19) ?
C1 C2 C3 C3 . . . 2_656 58.3(3) ?
C6 N1 C4 C5 . . . . -123.10(18) ?
C1 N1 C4 C5 . . . . 111.04(18) ?
N1 C4 C5 O2 . . . . -26.1(3) ?
N1 C4 C5 O1 . . . . 155.57(17) ?
C4 N1 C6 C7 . . . . 60.0(2) ?
C1 N1 C6 C7 . . . . -171.67(16) ?
N1 C6 C7 O3 . . . . 10.0(3) ?
N1 C6 C7 O4 . . . . -168.89(18) ?
